data_4126846
loop_
_publ_author_name
'Zhang, Bin'
'Baker, Peter J.'
'Zhang, Yan'
'Wang, Dongwei'
'Wang, Zheming'
'Su, Shaokui'
'Zhu, Daoben'
'Pratt, Francis L.'

_publ_section_title
;
 A Quantum Spin Liquid from a Three-Dimensional Copper-Oxalate-Framework.
;
_journal_name_full 'Journal of the American Chemical Society'
_journal_paper_doi 10.1021/jacs.7b11179
_journal_year 2017
_chemical_formula_sum 'C18 H32 Cu2 N2 O12'
_chemical_formula_weight 595.53
_space_group_crystal_system monoclinic
_space_group_IT_number 14
_space_group_name_Hall '-P 2ybc'
_space_group_name_H-M_alt 'P 1 21/c 1'
_symmetry_space_group_name_Hall '-P 2ybc'
_symmetry_space_group_name_H-M 'P 1 21/c 1'
_atom_sites_solution_hydrogens geom
_audit_creation_method SHELXL-2014/7
_cell_angle_alpha 90
_cell_angle_beta 107.7250(10)
_cell_angle_gamma 90
_cell_formula_units_Z 4
_cell_length_a 8.74070(10)
_cell_length_b 33.9886(4)
_cell_length_c 8.67710(10)
_cell_measurement_reflns_used 28965
_cell_measurement_temperature 180(2)
_cell_measurement_theta_max 27.52
_cell_measurement_theta_min 3.41
_cell_volume 2455.46(5)
_computing_cell_refinement 'HKL Scalepack (Otwinowski & Minor 1997)'
_computing_data_collection KappaCCD
_computing_data_reduction 'Denzo and Scalepak (Otwinowski & Minor, 1997)'
_computing_structure_refinement 'SHELXL-2014/7 (Sheldrick, 2014)'
_computing_structure_solution 'SHELXS-97 (Sheldrick, 1990)'
_diffrn_ambient_temperature 180(2)
_diffrn_measured_fraction_theta_full 0.992
_diffrn_measured_fraction_theta_max 0.984
_diffrn_measurement_device_type KappaCCD
_diffrn_measurement_method KappaCCD
_diffrn_radiation_type MoK\a
_diffrn_radiation_wavelength 0.71073
_diffrn_reflns_av_R_equivalents 0.0394
_diffrn_reflns_av_unetI/netI 0.0289
_diffrn_reflns_Laue_measured_fraction_full 0.992
_diffrn_reflns_Laue_measured_fraction_max 0.984
_diffrn_reflns_limit_h_max 11
_diffrn_reflns_limit_h_min -11
_diffrn_reflns_limit_k_max 43
_diffrn_reflns_limit_k_min -44
_diffrn_reflns_limit_l_max 11
_diffrn_reflns_limit_l_min -11
_diffrn_reflns_number 28663
_diffrn_reflns_point_group_measured_fraction_full 0.992
_diffrn_reflns_point_group_measured_fraction_max 0.984
_diffrn_reflns_theta_full 25.242
_diffrn_reflns_theta_max 27.520
_diffrn_reflns_theta_min 3.409
_diffrn_source 'fine-focus sealed tube'
_exptl_absorpt_coefficient_mu 1.795
_exptl_absorpt_correction_T_max 0.682
_exptl_absorpt_correction_T_min 0.576
_exptl_absorpt_correction_type multi-scan
_exptl_absorpt_process_details
;
multi-scan from symmetry-related measurements 
 Sortav (Blessing 1995)
;
_exptl_crystal_colour blue
_exptl_crystal_density_diffrn 1.611
_exptl_crystal_description diamondiod
_exptl_crystal_F_000 1232
_exptl_crystal_size_max 0.480
_exptl_crystal_size_mid 0.350
_exptl_crystal_size_min 0.220
_refine_diff_density_max 0.466
_refine_diff_density_min -0.330
_refine_diff_density_rms 0.061
_refine_ls_extinction_coef 0.0025(4)
_refine_ls_extinction_expression Fc^*^=kFc[1+0.001xFc^2^\l^3^/sin(2\q)]^-1/4^
_refine_ls_extinction_method 'SHELXL-2014/7 (Sheldrick 2014'
_refine_ls_goodness_of_fit_ref 1.056
_refine_ls_hydrogen_treatment constr
_refine_ls_matrix_type full
_refine_ls_number_parameters 337
_refine_ls_number_reflns 5569
_refine_ls_number_restraints 0
_refine_ls_restrained_S_all 1.056
_refine_ls_R_factor_all 0.0421
_refine_ls_R_factor_gt 0.0307
_refine_ls_shift/su_max 0.001
_refine_ls_shift/su_mean 0.000
_refine_ls_structure_factor_coef Fsqd
_refine_ls_weighting_details 'w=1/[\s^2^(Fo^2^)+(0.0357P)^2^+1.5267P] where P=(Fo^2^+2Fc^2^)/3'
_refine_ls_weighting_scheme calc
_refine_ls_wR_factor_gt 0.0802
_refine_ls_wR_factor_ref 0.0839
_reflns_Friedel_coverage 0.000
_reflns_number_gt 4523
_reflns_number_total 5569
_reflns_threshold_expression 'I > 2\s(I)'
_cod_data_source_file CCDC1537589-180K.cif
_cod_data_source_block 180K
_cod_database_code 4126846
_shelx_shelxl_version_number 2014/7
_shelx_space_group_comment
;
The symmetry employed for this shelxl refinement is uniquely defined
by the following loop, which should always be used as a source of
symmetry information in preference to the above space-group names.
They are only intended as comments.
;
_shelx_estimated_absorpt_t_min 0.480
_shelx_estimated_absorpt_t_max 0.694

loop_
_space_group_symop_operation_xyz
'x, y, z'
'-x, y+1/2, -z+1/2'
'-x, -y, -z'
'x, -y-1/2, z-1/2'

loop_
_atom_site_label
_atom_site_type_symbol
_atom_site_fract_x
_atom_site_fract_y
_atom_site_fract_z
_atom_site_U_iso_or_equiv
_atom_site_adp_type
_atom_site_occupancy
_atom_site_site_symmetry_order
_atom_site_calc_flag
_atom_site_refinement_flags_posn
_atom_site_refinement_flags_adp
_atom_site_refinement_flags_occupancy
_atom_site_disorder_assembly
_atom_site_disorder_group
Cu1 Cu 0.75056(3) 0.20358(2) 0.48505(3) 0.02337(9) Uani 1 1 d . . . . .
Cu2 Cu 0.73980(3) 0.04573(2) 0.49924(3) 0.02276(9) Uani 1 1 d . . . . .
O1 O 0.89473(18) 0.15418(4) 0.61385(17) 0.0284(3) Uani 1 1 d . . . . .
O2 O 0.85291(18) 0.09015(4) 0.62873(17) 0.0283(3) Uani 1 1 d . . . . .
O3 O 0.62214(19) 0.15999(4) 0.36275(18) 0.0319(3) Uani 1 1 d . . . . .
O4 O 0.61336(18) 0.09483(4) 0.34455(18) 0.0324(3) Uani 1 1 d . . . . .
O5 O 0.62455(18) 0.20662(4) 0.64769(17) 0.0298(3) Uani 1 1 d . . . . .
O6 O 0.5939(2) 0.24887(5) 0.83124(19) 0.0382(4) Uani 1 1 d . . . . .
O7 O 0.87701(18) 0.24604(4) 0.62147(18) 0.0314(3) Uani 1 1 d . . . . .
O8 O 0.86306(19) 0.28760(4) 0.81487(18) 0.0327(3) Uani 1 1 d . . . . .
O9 O 0.90824(18) 0.04043(4) 0.38239(18) 0.0306(3) Uani 1 1 d . . . . .
O10 O 1.0903(2) -0.00102(5) 0.34643(19) 0.0362(4) Uani 1 1 d . . . . .
O11 O 0.57119(18) 0.04163(4) 0.61623(18) 0.0297(3) Uani 1 1 d . . . . .
O12 O 0.38003(18) -0.00069(4) 0.62748(17) 0.0309(3) Uani 1 1 d . . . . .
C1 C 0.8198(2) 0.12349(6) 0.5647(2) 0.0228(4) Uani 1 1 d . . . . .
C2 C 0.6711(2) 0.12601(6) 0.4097(2) 0.0244(4) Uani 1 1 d . . . . .
C3 C 0.8147(2) 0.25886(6) 0.7245(2) 0.0249(4) Uani 1 1 d . . . . .
C4 C 0.6644(2) 0.23658(6) 0.7381(2) 0.0264(4) Uani 1 1 d . . . . .
C5 C 1.0009(2) 0.01105(6) 0.4216(2) 0.0243(4) Uani 1 1 d . . . . .
C6 C 0.4856(2) 0.01185(6) 0.5706(2) 0.0248(4) Uani 1 1 d . . . . .
N1 N 0.9032(2) 0.07874(6) 0.0971(2) 0.0383(5) Uani 1 1 d . . . . .
H1 H 0.9242 0.0650 0.2034 0.046 Uiso 1 1 calc R U . A 1
C7 C 0.9043(4) 0.12157(7) 0.1370(3) 0.0466(7) Uani 1 1 d . . . . .
H7A H 1.0023 0.1273 0.2276 0.056 Uiso 1 1 calc R U . . .
H7B H 0.8106 0.1272 0.1749 0.056 Uiso 1 1 calc R U . . .
C8 C 0.8994(4) 0.14883(8) -0.0011(3) 0.0539(7) Uani 1 1 d . . . . .
H8A H 0.9005 0.1762 0.0351 0.081 Uiso 1 1 calc R U . . .
H8B H 0.9934 0.1441 -0.0378 0.081 Uiso 1 1 calc R U . . .
H8C H 0.8013 0.1440 -0.0906 0.081 Uiso 1 1 calc R U . . .
C9 C 1.0378(4) 0.06653(8) 0.0361(3) 0.0504(7) Uani 1 1 d . . . . .
H9A H 1.0242 0.0793 -0.0699 0.061 Uiso 1 1 calc R U . . .
H9B H 1.0325 0.0377 0.0187 0.061 Uiso 1 1 calc R U . . .
C10 C 1.2003(4) 0.07698(10) 0.1490(4) 0.0709(10) Uani 1 1 d . . . . .
H10A H 1.2836 0.0682 0.1024 0.106 Uiso 1 1 calc R U . . .
H10B H 1.2076 0.1055 0.1647 0.106 Uiso 1 1 calc R U . . .
H10C H 1.2158 0.0640 0.2534 0.106 Uiso 1 1 calc R U . . .
C111 C 0.737(2) 0.0697(4) 0.0099(16) 0.038(4) Uani 0.316(11) 1 d . . P B 1
H11A H 0.6898 0.0964 -0.0069 0.046 Uiso 0.316(11) 1 calc R U P B 1
H11B H 0.7463 0.0622 -0.0971 0.046 Uiso 0.316(11) 1 calc R U P B 1
C112 C 0.7489(11) 0.0648(3) -0.0262(11) 0.070(3) Uani 0.684(11) 1 d . . P B 2
H11C H 0.6600 0.0820 -0.0186 0.084 Uiso 0.684(11) 1 calc R U P B 2
H11D H 0.7596 0.0683 -0.1357 0.084 Uiso 0.684(11) 1 calc R U P B 2
C122 C 0.7058(8) 0.02533(16) -0.0101(5) 0.0569(18) Uani 0.684(11) 1 d . . P B 2
H12D H 0.6053 0.0192 -0.0946 0.085 Uiso 0.684(11) 1 calc R U P B 2
H12E H 0.7911 0.0078 -0.0209 0.085 Uiso 0.684(11) 1 calc R U P B 2
H12F H 0.6912 0.0216 0.0965 0.085 Uiso 0.684(11) 1 calc R U P B 2
C121 C 0.6264(13) 0.0512(5) 0.0130(10) 0.061(5) Uani 0.316(11) 1 d . . P B 1
H12A H 0.5365 0.0566 -0.0844 0.092 Uiso 0.316(11) 1 calc R U P B 1
H12B H 0.6535 0.0232 0.0169 0.092 Uiso 0.316(11) 1 calc R U P B 1
H12C H 0.5957 0.0582 0.1091 0.092 Uiso 0.316(11) 1 calc R U P B 1
N2 N 0.3418(2) 0.17151(6) 0.6569(2) 0.0362(4) Uani 1 1 d . . . . .
H2 H 0.4429 0.1864 0.6660 0.043 Uiso 1 1 calc R U . . .
C13 C 0.2941(3) 0.18194(8) 0.8024(3) 0.0489(7) Uani 1 1 d . . . . .
H13A H 0.1905 0.1690 0.7949 0.059 Uiso 1 1 calc R U . . .
H13B H 0.2774 0.2107 0.8037 0.059 Uiso 1 1 calc R U . . .
C14 C 0.4175(4) 0.16985(12) 0.9599(4) 0.0804(11) Uani 1 1 d . . . . .
H14A H 0.3797 0.1774 1.0510 0.121 Uiso 1 1 calc R U . . .
H14B H 0.4328 0.1413 0.9608 0.121 Uiso 1 1 calc R U . . .
H14C H 0.5198 0.1830 0.9696 0.121 Uiso 1 1 calc R U . . .
C15 C 0.3809(3) 0.12891(8) 0.6461(4) 0.0524(7) Uani 1 1 d . . . . .
H15A H 0.4751 0.1222 0.7396 0.063 Uiso 1 1 calc R U . . .
H15B H 0.4120 0.1248 0.5467 0.063 Uiso 1 1 calc R U . . .
C16 C 0.2464(3) 0.10100(8) 0.6435(5) 0.0627(9) Uani 1 1 d . . . . .
H16A H 0.2817 0.0739 0.6364 0.094 Uiso 1 1 calc R U . . .
H16B H 0.2165 0.1042 0.7429 0.094 Uiso 1 1 calc R U . . .
H16C H 0.1533 0.1068 0.5496 0.094 Uiso 1 1 calc R U . . .
C17 C 0.2183(3) 0.18669(10) 0.5082(3) 0.0600(9) Uani 1 1 d . . . . .
H17A H 0.1266 0.1682 0.4823 0.072 Uiso 0.630(7) 1 calc R U P C 1
H17B H 0.1787 0.2121 0.5370 0.072 Uiso 0.630(7) 1 calc R U P C 1
H17C H 0.2172 0.1691 0.4170 0.072 Uiso 0.370(7) 1 calc R U P C 2
H17D H 0.1117 0.1845 0.5255 0.072 Uiso 0.370(7) 1 calc R U P C 2
C181 C 0.2596(5) 0.19272(16) 0.3650(5) 0.0499(15) Uani 0.630(7) 1 d . . P C 1
H18A H 0.1659 0.2026 0.2800 0.075 Uiso 0.630(7) 1 calc R U P C 1
H18B H 0.3470 0.2120 0.3853 0.075 Uiso 0.630(7) 1 calc R U P C 1
H18C H 0.2946 0.1678 0.3302 0.075 Uiso 0.630(7) 1 calc R U P C 1
C182 C 0.2357(9) 0.2240(3) 0.4628(12) 0.067(4) Uani 0.370(7) 1 d . . P C 2
H18D H 0.1481 0.2303 0.3648 0.100 Uiso 0.370(7) 1 calc R U P C 2
H18E H 0.2329 0.2421 0.5498 0.100 Uiso 0.370(7) 1 calc R U P C 2
H18F H 0.3388 0.2266 0.4409 0.100 Uiso 0.370(7) 1 calc R U P C 2

loop_
_atom_site_aniso_label
_atom_site_aniso_U_11
_atom_site_aniso_U_22
_atom_site_aniso_U_33
_atom_site_aniso_U_23
_atom_site_aniso_U_13
_atom_site_aniso_U_12
Cu1 0.02631(15) 0.01864(14) 0.02594(14) 0.00011(9) 0.00911(11) -0.00097(10)
Cu2 0.02496(15) 0.01822(14) 0.02594(14) -0.00016(9) 0.00901(11) -0.00220(10)
O1 0.0310(8) 0.0223(7) 0.0301(7) -0.0014(6) 0.0067(6) -0.0075(6)
O2 0.0320(8) 0.0231(8) 0.0274(7) 0.0025(6) 0.0052(6) -0.0029(6)
O3 0.0348(9) 0.0239(8) 0.0316(8) -0.0010(6) 0.0022(6) 0.0019(6)
O4 0.0319(8) 0.0254(8) 0.0359(8) -0.0065(6) 0.0045(7) -0.0045(7)
O5 0.0283(8) 0.0297(8) 0.0322(8) -0.0040(6) 0.0105(6) -0.0096(6)
O6 0.0380(9) 0.0433(10) 0.0394(9) -0.0041(7) 0.0207(8) 0.0024(8)
O7 0.0299(8) 0.0305(8) 0.0366(8) -0.0045(6) 0.0145(7) -0.0080(6)
O8 0.0371(9) 0.0257(8) 0.0336(8) -0.0072(6) 0.0083(7) -0.0095(7)
O9 0.0308(8) 0.0259(8) 0.0328(8) 0.0108(6) 0.0064(6) 0.0009(6)
O10 0.0431(10) 0.0376(9) 0.0346(8) 0.0019(7) 0.0218(7) -0.0004(7)
O11 0.0313(8) 0.0245(8) 0.0329(8) -0.0065(6) 0.0091(6) -0.0080(6)
O12 0.0356(9) 0.0296(8) 0.0308(8) -0.0054(6) 0.0151(7) -0.0086(7)
C1 0.0245(10) 0.0233(10) 0.0234(9) 0.0003(8) 0.0113(8) -0.0016(8)
C2 0.0252(10) 0.0246(10) 0.0257(9) -0.0026(8) 0.0114(8) -0.0012(8)
C3 0.0245(11) 0.0217(10) 0.0261(10) 0.0017(8) 0.0042(8) -0.0002(8)
C4 0.0231(11) 0.0275(11) 0.0277(10) 0.0012(8) 0.0062(8) 0.0005(8)
C5 0.0253(11) 0.0225(10) 0.0239(9) 0.0021(8) 0.0058(8) -0.0030(8)
C6 0.0260(11) 0.0230(10) 0.0239(10) 0.0010(8) 0.0053(8) -0.0016(8)
N1 0.0425(12) 0.0427(12) 0.0251(9) 0.0092(8) 0.0035(8) -0.0119(9)
C7 0.0668(19) 0.0471(16) 0.0314(12) -0.0008(10) 0.0229(12) -0.0032(13)
C8 0.090(2) 0.0337(14) 0.0464(15) 0.0056(11) 0.0327(15) 0.0047(14)
C9 0.0657(19) 0.0384(15) 0.0500(15) 0.0058(12) 0.0219(14) 0.0064(13)
C10 0.0520(19) 0.070(2) 0.093(3) 0.0246(19) 0.0250(18) -0.0019(16)
C111 0.066(9) 0.037(5) 0.016(5) 0.003(4) 0.020(6) 0.029(6)
C112 0.058(5) 0.090(6) 0.037(4) 0.019(3) -0.021(3) -0.044(4)
C122 0.057(3) 0.058(3) 0.041(2) 0.0076(19) -0.007(2) -0.022(3)
C121 0.038(6) 0.114(13) 0.031(4) 0.023(5) 0.010(4) -0.024(7)
N2 0.0229(10) 0.0423(11) 0.0415(11) 0.0074(9) 0.0069(8) -0.0088(8)
C13 0.0479(16) 0.0510(17) 0.0503(15) -0.0034(12) 0.0188(13) -0.0137(13)
C14 0.082(3) 0.108(3) 0.0433(17) 0.0107(17) 0.0070(16) -0.033(2)
C15 0.0312(14) 0.0468(16) 0.084(2) 0.0001(14) 0.0248(14) -0.0007(12)
C16 0.0448(17) 0.0367(15) 0.114(3) -0.0049(16) 0.0353(18) -0.0040(13)
C17 0.0420(16) 0.074(2) 0.0516(16) 0.0245(14) -0.0044(13) -0.0200(14)
C181 0.033(2) 0.067(3) 0.048(3) 0.010(2) 0.0095(19) -0.009(2)
C182 0.032(4) 0.063(6) 0.086(7) 0.045(5) -0.012(4) -0.011(4)

loop_
_atom_type_symbol
_atom_type_description
_atom_type_scat_dispersion_real
_atom_type_scat_dispersion_imag
_atom_type_scat_source
C C 0.0033 0.0016 'International Tables Vol C Tables 4.2.6.8 and 6.1.1.4'
H H 0.0000 0.0000 'International Tables Vol C Tables 4.2.6.8 and 6.1.1.4'
N N 0.0061 0.0033 'International Tables Vol C Tables 4.2.6.8 and 6.1.1.4'
O O 0.0106 0.0060 'International Tables Vol C Tables 4.2.6.8 and 6.1.1.4'
Cu Cu 0.3201 1.2651 'International Tables Vol C Tables 4.2.6.8 and 6.1.1.4'

loop_
_geom_angle_atom_site_label_1
_geom_angle_atom_site_label_2
_geom_angle_atom_site_label_3
_geom_angle
_geom_angle_site_symmetry_1
_geom_angle_site_symmetry_3
O3 Cu1 O7 176.11(6) . .
O3 Cu1 O8 92.42(6) . 4_565
O7 Cu1 O8 91.22(6) . 4_565
O3 Cu1 O5 94.12(6) . .
O7 Cu1 O5 82.53(6) . .
O8 Cu1 O5 168.17(6) 4_565 .
O3 Cu1 O1 80.96(6) . .
O7 Cu1 O1 97.13(6) . .
O8 Cu1 O1 98.83(6) 4_565 .
O5 Cu1 O1 91.94(6) . .
O3 Cu1 O6 94.37(6) . 4_565
O7 Cu1 O6 87.68(7) . 4_565
O8 Cu1 O6 78.83(6) 4_565 4_565
O5 Cu1 O6 90.84(6) . 4_565
O1 Cu1 O6 174.73(6) . 4_565
O2 Cu2 O12 178.03(6) . 3_656
O2 Cu2 O11 94.73(6) . .
O12 Cu2 O11 83.30(6) 3_656 .
O2 Cu2 O9 92.21(6) . .
O12 Cu2 O9 89.75(6) 3_656 .
O11 Cu2 O9 170.99(6) . .
O2 Cu2 O4 80.71(6) . .
O12 Cu2 O4 99.41(6) 3_656 .
O11 Cu2 O4 92.89(6) . .
O9 Cu2 O4 93.89(6) . .
O2 Cu2 O10 93.01(6) . 3_756
O12 Cu2 O10 87.15(7) 3_656 3_756
O11 Cu2 O10 95.95(6) . 3_756
O9 Cu2 O10 77.93(5) . 3_756
O4 Cu2 O10 169.56(6) . 3_756
C1 O1 Cu1 107.98(13) . .
C1 O2 Cu2 115.67(13) . .
C2 O3 Cu1 115.86(13) . .
C2 O4 Cu2 108.08(13) . .
C4 O5 Cu1 111.33(13) . .
C4 O6 Cu1 107.16(14) . 4_566
C3 O7 Cu1 113.23(13) . .
C3 O8 Cu1 115.33(14) . 4_566
C5 O9 Cu2 115.91(12) . .
C5 O10 Cu2 108.62(13) . 3_756
C6 O11 Cu2 110.64(13) . .
C6 O12 Cu2 111.92(13) . 3_656
O1 C1 O2 125.60(19) . .
O1 C1 C2 117.69(16) . .
O2 C1 C2 116.70(16) . .
O4 C2 O3 126.13(19) . .
O4 C2 C1 117.65(17) . .
O3 C2 C1 116.22(16) . .
O8 C3 O7 125.7(2) . .
O8 C3 C4 117.97(19) . .
O7 C3 C4 116.38(18) . .
O6 C4 O5 125.5(2) . .
O6 C4 C3 119.30(19) . .
O5 C4 C3 115.17(18) . .
O10 C5 O9 125.33(18) . .
O10 C5 C5 118.6(2) . 3_756
O9 C5 C5 116.1(2) . 3_756
O12 C6 O11 126.55(19) . .
O12 C6 C6 116.9(2) . 3_656
O11 C6 C6 116.5(2) . 3_656
C111 N1 C9 122.0(4) . .
C111 N1 C7 105.2(5) . .
C9 N1 C7 113.8(2) . .
C9 N1 C112 106.9(4) . .
C7 N1 C112 114.1(4) . .
C111 N1 H1 104.8 . .
C9 N1 H1 104.8 . .
C7 N1 H1 104.8 . .
N1 C7 C8 114.7(2) . .
N1 C7 H7A 108.6 . .
C8 C7 H7A 108.6 . .
N1 C7 H7B 108.6 . .
C8 C7 H7B 108.6 . .
H7A C7 H7B 107.6 . .
C7 C8 H8A 109.5 . .
C7 C8 H8B 109.5 . .
H8A C8 H8B 109.5 . .
C7 C8 H8C 109.5 . .
H8A C8 H8C 109.5 . .
H8B C8 H8C 109.5 . .
N1 C9 C10 113.3(2) . .
N1 C9 H9A 108.9 . .
C10 C9 H9A 108.9 . .
N1 C9 H9B 108.9 . .
C10 C9 H9B 108.9 . .
H9A C9 H9B 107.7 . .
C9 C10 H10A 109.5 . .
C9 C10 H10B 109.5 . .
H10A C10 H10B 109.5 . .
C9 C10 H10C 109.5 . .
H10A C10 H10C 109.5 . .
H10B C10 H10C 109.5 . .
C121 C111 N1 144.2(14) . .
C121 C111 H11A 100.9 . .
N1 C111 H11A 100.9 . .
C121 C111 H11B 100.9 . .
N1 C111 H11B 100.9 . .
H11A C111 H11B 104.4 . .
C122 C112 N1 115.6(6) . .
C122 C112 H11C 108.4 . .
N1 C112 H11C 108.4 . .
C122 C112 H11D 108.4 . .
N1 C112 H11D 108.4 . .
H11C C112 H11D 107.4 . .
C112 C122 H12D 109.5 . .
C112 C122 H12E 109.5 . .
H12D C122 H12E 109.5 . .
C112 C122 H12F 109.5 . .
H12D C122 H12F 109.5 . .
H12E C122 H12F 109.5 . .
C111 C121 H12A 109.5 . .
C111 C121 H12B 109.5 . .
H12A C121 H12B 109.5 . .
C111 C121 H12C 109.5 . .
H12A C121 H12C 109.5 . .
H12B C121 H12C 109.5 . .
C13 N2 C15 114.3(2) . .
C13 N2 C17 109.5(2) . .
C15 N2 C17 113.4(2) . .
C13 N2 H2 106.3 . .
C15 N2 H2 106.3 . .
C17 N2 H2 106.3 . .
N2 C13 C14 113.2(3) . .
N2 C13 H13A 108.9 . .
C14 C13 H13A 108.9 . .
N2 C13 H13B 108.9 . .
C14 C13 H13B 108.9 . .
H13A C13 H13B 107.8 . .
C13 C14 H14A 109.5 . .
C13 C14 H14B 109.5 . .
H14A C14 H14B 109.5 . .
C13 C14 H14C 109.5 . .
H14A C14 H14C 109.5 . .
H14B C14 H14C 109.5 . .
N2 C15 C16 114.7(2) . .
N2 C15 H15A 108.6 . .
C16 C15 H15A 108.6 . .
N2 C15 H15B 108.6 . .
C16 C15 H15B 108.6 . .
H15A C15 H15B 107.6 . .
C15 C16 H16A 109.5 . .
C15 C16 H16B 109.5 . .
H16A C16 H16B 109.5 . .
C15 C16 H16C 109.5 . .
H16A C16 H16C 109.5 . .
H16B C16 H16C 109.5 . .
C182 C17 N2 117.3(4) . .
C181 C17 N2 119.8(3) . .
C181 C17 H17A 107.4 . .
N2 C17 H17A 107.4 . .
C181 C17 H17B 107.4 . .
N2 C17 H17B 107.4 . .
H17A C17 H17B 106.9 . .
C182 C17 H17C 108.0 . .
N2 C17 H17C 108.0 . .
C182 C17 H17D 108.0 . .
N2 C17 H17D 108.0 . .
H17C C17 H17D 107.2 . .
C17 C181 H18A 109.5 . .
C17 C181 H18B 109.5 . .
H18A C181 H18B 109.5 . .
C17 C181 H18C 109.5 . .
H18A C181 H18C 109.5 . .
H18B C181 H18C 109.5 . .
C17 C182 H18D 109.5 . .
C17 C182 H18E 109.5 . .
H18D C182 H18E 109.5 . .
C17 C182 H18F 109.5 . .
H18D C182 H18F 109.5 . .
H18E C182 H18F 109.5 . .

loop_
_geom_bond_atom_site_label_1
_geom_bond_atom_site_label_2
_geom_bond_distance
_geom_bond_site_symmetry_2
Cu1 O3 1.9636(15) .
Cu1 O7 1.9771(15) .
Cu1 O8 2.0301(16) 4_565
Cu1 O5 2.0401(15) .
Cu1 O1 2.1904(15) .
Cu1 O6 2.2706(17) 4_565
Cu2 O2 1.9604(14) .
Cu2 O12 1.9871(14) 3_656
Cu2 O11 2.0329(15) .
Cu2 O9 2.0340(16) .
Cu2 O4 2.2146(15) .
Cu2 O10 2.2579(16) 3_756
O1 C1 1.237(2) .
O2 C1 1.256(2) .
O3 C2 1.256(2) .
O4 C2 1.235(2) .
O5 C4 1.268(2) .
O6 C4 1.230(3) .
O6 Cu1 2.2706(17) 4_566
O7 C3 1.258(2) .
O8 C3 1.243(2) .
O8 Cu1 2.0302(16) 4_566
O9 C5 1.265(2) .
O10 C5 1.231(3) .
O10 Cu2 2.2578(16) 3_756
O11 C6 1.249(2) .
O12 C6 1.247(2) .
O12 Cu2 1.9871(14) 3_656
C1 C2 1.563(3) .
C3 C4 1.551(3) .
C5 C5 1.559(4) 3_756
C6 C6 1.550(4) 3_656
N1 C111 1.45(2) .
N1 C9 1.489(3) .
N1 C7 1.495(3) .
N1 C112 1.520(8) .
N1 H1 1.0000 .
C7 C8 1.505(3) .
C7 H7A 0.9900 .
C7 H7B 0.9900 .
C8 H8A 0.9800 .
C8 H8B 0.9800 .
C8 H8C 0.9800 .
C9 C10 1.502(4) .
C9 H9A 0.9900 .
C9 H9B 0.9900 .
C10 H10A 0.9800 .
C10 H10B 0.9800 .
C10 H10C 0.9800 .
C111 C121 1.16(2) .
C111 H11A 0.9900 .
C111 H11B 0.9900 .
C112 C122 1.412(9) .
C112 H11C 0.9900 .
C112 H11D 0.9900 .
C122 H12D 0.9800 .
C122 H12E 0.9800 .
C122 H12F 0.9800 .
C121 H12A 0.9800 .
C121 H12B 0.9800 .
C121 H12C 0.9800 .
N2 C13 1.489(3) .
N2 C15 1.497(3) .
N2 C17 1.499(3) .
N2 H2 1.0000 .
C13 C14 1.517(4) .
C13 H13A 0.9900 .
C13 H13B 0.9900 .
C14 H14A 0.9800 .
C14 H14B 0.9800 .
C14 H14C 0.9800 .
C15 C16 1.506(4) .
C15 H15A 0.9900 .
C15 H15B 0.9900 .
C16 H16A 0.9800 .
C16 H16B 0.9800 .
C16 H16C 0.9800 .
C17 C182 1.349(8) .
C17 C181 1.411(5) .
C17 H17A 0.9900 .
C17 H17B 0.9900 .
C17 H17C 0.9900 .
C17 H17D 0.9900 .
C181 H18A 0.9800 .
C181 H18B 0.9800 .
C181 H18C 0.9800 .
C182 H18D 0.9800 .
C182 H18E 0.9800 .
C182 H18F 0.9800 .

loop_
_geom_hbond_atom_site_label_D
_geom_hbond_atom_site_label_H
_geom_hbond_atom_site_label_A
_geom_hbond_distance_DH
_geom_hbond_distance_HA
_geom_hbond_distance_DA
_geom_hbond_angle_DHA
_geom_hbond_site_symmetry_A
N1 H1 O9 1.00 1.81 2.785(2) 165.7 .
C9 H9A O2 0.99 2.61 3.503(3) 149.4 1_554
C111 H11B O11 0.99 2.59 3.415(14) 141.0 1_554
C112 H11D O2 0.99 2.53 3.491(9) 163.3 1_554
C112 H11D O11 0.99 2.45 3.118(9) 124.3 1_554
C122 H12D O11 0.98 2.55 3.144(4) 118.8 1_554
C121 H12C O4 0.98 2.36 3.269(13) 154.6 .
N2 H2 O5 1.00 1.78 2.767(2) 168.0 .
C13 H13A O1 0.99 2.63 3.504(3) 146.8 1_455
C17 H17D O1 0.99 2.48 3.411(3) 157.2 1_455
C17 H17D O8 0.99 2.56 3.170(3) 119.9 4_465
C182 H18D O8 0.98 2.47 3.141(7) 125.3 4_465
